data_5000244
loop_
_publ_author_name
'Ishida, Toshimasa'
'Inoue, Masatoshi'
'Hamada, Yasumasa'
'Kato, Shinji'
'Shioiri, Takayuki'

_publ_section_title
;
 X-Ray crystal structure of ascidiacyclamide, a cytotoxic cyclic peptide
 from ascidian
;
_journal_issue 5
_journal_name_full
;
 Journal of the Chemical Society, Chemical Communications
;
_journal_page_first 370
_journal_page_last 371
_journal_paper_doi 10.1039/C39870000370
_journal_year 1987
_chemical_formula_sum 'C48 H64 N8 O6 S2'
_space_group_IT_number 5
_symmetry_cell_setting monoclinic
_symmetry_space_group_name_Hall 'C 2y'
_symmetry_space_group_name_H-M 'C 1 2 1'
_cell_angle_alpha 90
_cell_angle_beta 101.13(2)
_cell_angle_gamma 90
_cell_formula_units_Z 2
_cell_length_a 15.909(6)
_cell_length_b 13.150(6)
_cell_length_c 12.754(5)
_cod_original_sg_symbol_H-M 'C 2'
_cod_database_code 5000244

loop_
_symmetry_equiv_pos_site_id
_symmetry_equiv_pos_as_xyz
1 x,y,z
2 1/2+x,1/2+y,z
3 -x,y,-z
4 1/2-x,1/2+y,-z

loop_
_atom_site_label
_atom_site_type_symbol
_atom_site_fract_x
_atom_site_fract_y
_atom_site_fract_z
S1 S 0.18358(8) 0.00260 0.42970(6)
C1 C 0.1198(2) 0.0658(3) 0.3239(2)
N1 N 0.1282(2) 0.0316(2) 0.2323(2)
C2 C 0.1869(2) -0.0466(3) 0.2424(3)
C3 C 0.2235(3) -0.0708(4) 0.3428(3)
C4 C 0.2079(3) -0.0998(3) 0.1480(3)
O1 O 0.2593(3) -0.1684(3) 0.1602(2)
N2 N 0.1689(2) -0.0675(2) 0.0506(2)
C5 C 0.1888(2) -0.1118(3) -0.0438(2)
C6 C 0.1254(4) -0.1966(4) -0.0877(3)
C7 C 0.0374(4) -0.1588(4) -0.1390(5)
C8 C 0.1584(5) -0.2666(4) -0.1656(5)
C9 C 0.1177(9) -0.3607(9) -0.1915(9)
O2 O 0.2419(2) -0.0499(2) -0.1965(2)
C10 C 0.1925(2) -0.0283(3) -0.1226(2)
N3 N 0.1554(2) 0.0547(2) -0.1274(2)
C11 C 0.1755(2) 0.1095(3) -0.2207(2)
C12 C 0.2433(2) 0.0415(4) -0.2586(3)
C13 C 0.3318(3) 0.0890(5) -0.2332(5)
C14 C 0.0971(2) 0.1279(3) -0.3060(2)
O3 O 0.1044(2) 0.1465(3) -0.3976(2)
N4 N 0.0228(2) 0.1283(2) -0.2730(2)
C15 C 0.0597(2) 0.1491(3) 0.3400(2)
C16 C 0.0933(2) 0.2542(3) 0.3168(2)
C17 C 0.0281(4) 0.3356(4) 0.3351(5)
C18 C 0.1824(3) 0.2729(4) 0.3819(4)
C19 C 1.00000 0.2282(6) 1.00000
C20 C 0.9348(3) 0.2843(5) 1.0319(4)
C21 C 0.9364(3) 0.3860(5) 1.0325(5)
C22 C 1.00000 0.4412(7) 1.00000
C23 C 0.50000 0.296(1) 0.50000
C24 C 0.5679(5) 0.254(1) 0.495(1)
C25 C 0.5664(5) 0.148(1) 0.499(1)
C26 C 0.50000 0.099(1) 0.50000
C15B C -0.0597(2) 0.1491(3) -0.3400(2)
N4B N -0.0228(2) 0.1283(2) 0.2730(2)
C1B C -0.1198(2) 0.0658(3) -0.3239(2)
C16B C -0.0933(2) 0.2542(3) -0.3168(2)
C14B C -0.0971(2) 0.1279(3) 0.3060(2)
S1B S -0.18358(8) 0.00260 -0.42970(6)
N1B N -0.1282(2) 0.0316(2) -0.2323(2)
C17B C -0.0281(4) 0.3356(4) -0.3351(5)
C18B C -0.1824(3) 0.2729(4) -0.3819(4)
C11B C -0.1755(2) 0.1095(3) 0.2207(2)
O3B O -0.1044(2) 0.1465(3) 0.3976(2)
C3B C -0.2235(3) -0.0708(4) -0.3428(3)
C2B C -0.1869(2) -0.0466(3) -0.2424(3)
N3B N -0.1554(2) 0.0547(2) 0.1274(2)
C12B C -0.2433(2) 0.0415(4) 0.2586(3)
C4B C -0.2079(3) -0.0998(3) -0.1480(3)
C10B C -0.1925(2) -0.0283(3) 0.1226(2)
O2B O -0.2419(2) -0.0499(2) 0.1965(2)
C13B C -0.3318(3) 0.0890(5) 0.2332(5)
O1B O -0.2593(3) -0.1684(3) -0.1602(2)
N2B N -0.1689(2) -0.0675(2) -0.0506(2)
C5B C -0.1888(2) -0.1118(3) 0.0438(2)
C6B C -0.1254(4) -0.1966(4) 0.0877(3)
C7B C -0.0374(4) -0.1588(4) 0.1390(5)
C8B C -0.1584(5) -0.2666(4) 0.1656(5)
C9B C -0.1177(9) -0.3607(9) 0.1915(9)
C20B* C 1.0652(3) 0.2843(5) 0.9681(4)
C21B* C 1.0636(3) 0.3860(5) 0.9675(5)
C24B* C 0.4321(5) 0.254(1) 0.505(1)
C25B* C 0.4336(5) 0.148(1) 0.501(1)

loop_
_atom_type_symbol
_atom_type_radius_bond
C 0.68
N 0.68
O 0.68
S 1.02
